data_7717699
loop_
_publ_author_name
'Hsieh, Chang-Chih'
'Chen, Chia-Wei'
'Chiang, Ming-Hsi'
'Horng, Yih-Chern'

_publ_section_title
;
 Cu(II)-Mediated Tautomerization for the Pyrazole-Nitrile Coupling
 Reaction
;
_journal_name_full 'Dalton Transactions'
_journal_paper_doi 10.1039/D4DT02904F
_journal_year 2025
_chemical_formula_sum 'C10 H12 Cl4 Cu N6 O8'
_chemical_formula_weight 549.61
_space_group_crystal_system triclinic
_space_group_IT_number 2
_space_group_name_Hall '-P 1'
_space_group_name_H-M_alt 'P -1'
_atom_sites_solution_hydrogens geom
_audit_creation_method SHELXL-2019/1
_audit_update_record
;
2024-12-04 deposited with the CCDC.	2024-12-17 downloaded from the CCDC.
;
_cell_angle_alpha 81.900(3)
_cell_angle_beta 74.576(3)
_cell_angle_gamma 74.932(3)
_cell_formula_units_Z 1
_cell_length_a 6.5992(3)
_cell_length_b 8.3622(4)
_cell_length_c 9.3885(5)
_cell_measurement_reflns_used 2769
_cell_measurement_temperature 150(2)
_cell_measurement_theta_max 28.67
_cell_measurement_theta_min 2.26
_cell_volume 480.83(4)
_computing_cell_refinement 'SAINT (Bruker, 2012)'
_computing_data_collection 'APEX2 (Bruker AXS, 2012)'
_computing_data_reduction 'SAINT (Bruker, 2012)'
_computing_molecular_graphics 'DIAMOND (Brandenburg, 1999)'
_computing_publication_material 'SHELXL-2019/1 (Sheldrick, 2019)'
_computing_structure_refinement 'SHELXL-2019/1 (Sheldrick, 2019)'
_computing_structure_solution 'SHELXL-2019/1 (Sheldrick, 2019)'
_diffrn_ambient_temperature 150(2)
_diffrn_measured_fraction_theta_full 1.000
_diffrn_measured_fraction_theta_max 0.978
_diffrn_measurement_device_type 'Bruker APEX-II CCD'
_diffrn_measurement_method \w
_diffrn_radiation_type MoK\a
_diffrn_radiation_wavelength 0.71073
_diffrn_reflns_av_R_equivalents 0.0219
_diffrn_reflns_av_unetI/netI 0.0302
_diffrn_reflns_Laue_measured_fraction_full 1.000
_diffrn_reflns_Laue_measured_fraction_max 0.978
_diffrn_reflns_limit_h_max 8
_diffrn_reflns_limit_h_min -8
_diffrn_reflns_limit_k_max 11
_diffrn_reflns_limit_k_min -11
_diffrn_reflns_limit_l_max 12
_diffrn_reflns_limit_l_min -12
_diffrn_reflns_number 6162
_diffrn_reflns_point_group_measured_fraction_full 1.000
_diffrn_reflns_point_group_measured_fraction_max 0.978
_diffrn_reflns_theta_full 25.242
_diffrn_reflns_theta_max 28.760
_diffrn_reflns_theta_min 2.257
_exptl_absorpt_coefficient_mu 1.745
_exptl_absorpt_correction_T_max 0.930
_exptl_absorpt_correction_T_min 0.916
_exptl_absorpt_correction_type multi-scan
_exptl_absorpt_process_details 'SADABS (Sheldrick, 2003)'
_exptl_crystal_colour blue
_exptl_crystal_density_diffrn 1.898
_exptl_crystal_description block
_exptl_crystal_F_000 293
_exptl_crystal_size_max 0.18
_exptl_crystal_size_mid 0.02
_exptl_crystal_size_min 0.02
_refine_diff_density_max 0.611
_refine_diff_density_min -0.469
_refine_diff_density_rms 0.082
_refine_ls_extinction_method none
_refine_ls_goodness_of_fit_ref 1.021
_refine_ls_hydrogen_treatment constr
_refine_ls_matrix_type full
_refine_ls_number_parameters 134
_refine_ls_number_reflns 2450
_refine_ls_number_restraints 0
_refine_ls_restrained_S_all 1.021
_refine_ls_R_factor_all 0.0402
_refine_ls_R_factor_gt 0.0345
_refine_ls_shift/su_max 0.001
_refine_ls_shift/su_mean 0.000
_refine_ls_structure_factor_coef Fsqd
_refine_ls_weighting_details 'w=1/[\s^2^(Fo^2^)+(0.0455P)^2^+0.3916P] where P=(Fo^2^+2Fc^2^)/3'
_refine_ls_weighting_scheme calc
_refine_ls_wR_factor_gt 0.0857
_refine_ls_wR_factor_ref 0.0898
_reflns_Friedel_coverage 0.000
_reflns_number_gt 2131
_reflns_number_total 2450
_reflns_threshold_expression 'I > 2\s(I)'
_cod_data_source_file d4dt02904f2.cif
_cod_data_source_block 1a'
_cod_database_code 7717699
_shelx_shelxl_version_number 2019/1
_shelx_space_group_comment
;
The symmetry employed for this shelxl refinement is uniquely defined
by the following loop, which should always be used as a source of
symmetry information in preference to the above space-group names.
They are only intended as comments.
;

loop_
_space_group_symop_operation_xyz
'x, y, z'
'-x, -y, -z'

loop_
_atom_site_label
_atom_site_type_symbol
_atom_site_fract_x
_atom_site_fract_y
_atom_site_fract_z
_atom_site_U_iso_or_equiv
_atom_site_adp_type
_atom_site_occupancy
_atom_site_site_symmetry_order
_atom_site_calc_flag
_atom_site_refinement_flags_posn
_atom_site_refinement_flags_adp
_atom_site_refinement_flags_occupancy
_atom_site_disorder_assembly
_atom_site_disorder_group
O1 O 0.6956(3) 0.7213(2) 0.83720(19) 0.0306(4) Uani 1 1 d . . . . .
N3 N 0.4347(3) 0.4410(2) 0.8241(2) 0.0230(4) Uani 1 1 d . . . . .
H3 H 0.311045 0.481440 0.803467 0.028 Uiso 1 1 calc R U . . .
Cl1 Cl 1.32537(9) 0.01890(8) 0.84343(8) 0.03568(17) Uani 1 1 d . . . . .
Cu1 Cu 0.500000 0.500000 1.000000 0.02158(12) Uani 1 2 d S . P . .
Cl2 Cl 0.84678(8) 0.70345(6) 0.69405(6) 0.02138(13) Uani 1 1 d . . . . .
N1 N 0.7694(3) 0.3333(2) 0.9270(2) 0.0225(4) Uani 1 1 d . . . . .
O2 O 1.0500(3) 0.6064(4) 0.7153(2) 0.0667(8) Uani 1 1 d . . . . .
O4 O 0.7757(4) 0.6185(3) 0.6030(2) 0.0532(6) Uani 1 1 d . . . . .
O3 O 0.8673(4) 0.8616(3) 0.6231(2) 0.0574(7) Uani 1 1 d . . . . .
N2 N 0.7681(3) 0.2763(2) 0.7982(2) 0.0213(4) Uani 1 1 d . . . . .
C5 C 0.5864(4) 0.2876(3) 0.5980(3) 0.0299(5) Uani 1 1 d . . . . .
H5A H 0.445527 0.327329 0.578468 0.045 Uiso 1 1 calc R U . . .
H5B H 0.626105 0.168525 0.600555 0.045 Uiso 1 1 calc R U . . .
H5C H 0.689759 0.332532 0.521195 0.045 Uiso 1 1 calc R U . . .
C2 C 1.0773(4) 0.1499(3) 0.8462(3) 0.0253(5) Uani 1 1 d . . . . .
C3 C 0.9557(4) 0.1647(3) 0.7470(3) 0.0266(5) Uani 1 1 d . . . . .
H3A H 0.993294 0.109449 0.661066 0.032 Uiso 1 1 calc R U . . .
C4 C 0.5832(4) 0.3407(3) 0.7428(2) 0.0222(4) Uani 1 1 d . . . . .
C1 C 0.9563(4) 0.2580(3) 0.9566(3) 0.0254(5) Uani 1 1 d . . . . .
H1 H 1.001707 0.273809 1.038121 0.030 Uiso 1 1 calc R U . . .

loop_
_atom_site_aniso_label
_atom_site_aniso_U_11
_atom_site_aniso_U_22
_atom_site_aniso_U_33
_atom_site_aniso_U_23
_atom_site_aniso_U_13
_atom_site_aniso_U_12
O1 0.0283(9) 0.0291(9) 0.0266(8) -0.0034(7) 0.0015(7) -0.0007(7)
N3 0.0174(9) 0.0237(9) 0.0259(10) -0.0006(7) -0.0061(7) -0.0009(7)
Cl1 0.0191(3) 0.0264(3) 0.0515(4) 0.0028(3) -0.0035(3) 0.0040(2)
Cu1 0.0174(2) 0.0213(2) 0.0228(2) -0.00514(14) -0.00474(14) 0.00288(14)
Cl2 0.0198(3) 0.0219(3) 0.0213(3) -0.00105(19) -0.00565(19) -0.00233(19)
N1 0.0213(9) 0.0213(9) 0.0225(9) -0.0017(7) -0.0053(7) -0.0011(7)
O2 0.0235(10) 0.118(2) 0.0378(12) 0.0011(13) -0.0100(9) 0.0182(12)
O4 0.0674(15) 0.0705(15) 0.0361(11) -0.0133(10) -0.0085(10) -0.0404(13)
O3 0.0874(18) 0.0257(10) 0.0458(12) -0.0026(9) 0.0135(12) -0.0204(11)
N2 0.0204(9) 0.0191(9) 0.0216(9) -0.0031(7) -0.0036(7) -0.0004(7)
C5 0.0309(13) 0.0347(13) 0.0250(12) -0.0040(10) -0.0076(10) -0.0076(10)
C2 0.0201(11) 0.0194(10) 0.0314(12) 0.0005(9) -0.0021(9) -0.0015(8)
C3 0.0229(11) 0.0217(11) 0.0285(12) -0.0042(9) 0.0019(9) -0.0007(9)
C4 0.0217(11) 0.0212(10) 0.0226(10) 0.0013(8) -0.0045(8) -0.0054(8)
C1 0.0191(10) 0.0246(11) 0.0293(12) 0.0005(9) -0.0062(9) -0.0007(9)

loop_
_atom_type_symbol
_atom_type_description
_atom_type_scat_dispersion_real
_atom_type_scat_dispersion_imag
_atom_type_scat_source
C C 0.0033 0.0016 'International Tables Vol C Tables 4.2.6.8 and 6.1.1.4'
H H 0.0000 0.0000 'International Tables Vol C Tables 4.2.6.8 and 6.1.1.4'
N N 0.0061 0.0033 'International Tables Vol C Tables 4.2.6.8 and 6.1.1.4'
O O 0.0106 0.0060 'International Tables Vol C Tables 4.2.6.8 and 6.1.1.4'
Cl Cl 0.1484 0.1585 'International Tables Vol C Tables 4.2.6.8 and 6.1.1.4'
Cu Cu 0.3201 1.2651 'International Tables Vol C Tables 4.2.6.8 and 6.1.1.4'

loop_
_geom_angle_atom_site_label_1
_geom_angle_atom_site_label_2
_geom_angle_atom_site_label_3
_geom_angle
_geom_angle_site_symmetry_1
_geom_angle_site_symmetry_3
_geom_angle_publ_flag
Cl2 O1 Cu1 127.71(10) . . ?
C4 N3 Cu1 116.86(16) . . ?
C4 N3 H3 121.6 . . ?
Cu1 N3 H3 121.6 . . ?
N3 Cu1 N3 180.0 . 2_667 ?
N3 Cu1 N1 99.64(8) . 2_667 ?
N3 Cu1 N1 80.36(8) 2_667 2_667 ?
N3 Cu1 N1 80.36(8) . . ?
N3 Cu1 N1 99.64(8) 2_667 . ?
N1 Cu1 N1 180.0 2_667 . ?
N3 Cu1 O1 90.39(7) . . ?
N3 Cu1 O1 89.61(7) 2_667 . ?
N1 Cu1 O1 93.49(7) 2_667 . ?
N1 Cu1 O1 86.51(7) . . ?
O3 Cl2 O4 109.18(15) . . ?
O3 Cl2 O2 110.56(17) . . ?
O4 Cl2 O2 107.98(17) . . ?
O3 Cl2 O1 110.25(12) . . ?
O4 Cl2 O1 110.39(12) . . ?
O2 Cl2 O1 108.45(12) . . ?
C1 N1 N2 106.42(18) . . ?
C1 N1 Cu1 142.35(17) . . ?
N2 N1 Cu1 111.21(13) . . ?
C3 N2 N1 110.85(19) . . ?
C3 N2 C4 132.1(2) . . ?
N1 N2 C4 117.05(18) . . ?
C4 C5 H5A 109.5 . . ?
C4 C5 H5B 109.5 . . ?
H5A C5 H5B 109.5 . . ?
C4 C5 H5C 109.5 . . ?
H5A C5 H5C 109.5 . . ?
H5B C5 H5C 109.5 . . ?
C3 C2 C1 106.8(2) . . ?
C3 C2 Cl1 127.1(2) . . ?
C1 C2 Cl1 126.1(2) . . ?
C2 C3 N2 106.3(2) . . ?
C2 C3 H3A 126.9 . . ?
N2 C3 H3A 126.9 . . ?
N3 C4 N2 114.3(2) . . ?
N3 C4 C5 128.3(2) . . ?
N2 C4 C5 117.3(2) . . ?
N1 C1 C2 109.7(2) . . ?
N1 C1 H1 125.2 . . ?
C2 C1 H1 125.2 . . ?

loop_
_geom_bond_atom_site_label_1
_geom_bond_atom_site_label_2
_geom_bond_distance
_geom_bond_site_symmetry_2
_geom_bond_publ_flag
O1 Cl2 1.4455(17) . ?
O1 Cu1 2.6123(17) . ?
N3 C4 1.266(3) . ?
N3 Cu1 1.9688(19) . ?
N3 H3 0.8600 . ?
Cl1 C2 1.713(2) . ?
Cu1 N1 1.9762(19) 2_667 ?
Cu1 N1 1.9762(19) . ?
Cl2 O3 1.417(2) . ?
Cl2 O4 1.419(2) . ?
Cl2 O2 1.424(2) . ?
N1 C1 1.313(3) . ?
N1 N2 1.363(3) . ?
N2 C3 1.358(3) . ?
N2 C4 1.403(3) . ?
C5 C4 1.481(3) . ?
C5 H5A 0.9600 . ?
C5 H5B 0.9600 . ?
C5 H5C 0.9600 . ?
C2 C3 1.356(3) . ?
C2 C1 1.406(3) . ?
C3 H3A 0.9300 . ?
C1 H1 0.9300 . ?

loop_
_geom_torsion_atom_site_label_1
_geom_torsion_atom_site_label_2
_geom_torsion_atom_site_label_3
_geom_torsion_atom_site_label_4
_geom_torsion
_geom_torsion_site_symmetry_1
_geom_torsion_site_symmetry_2
_geom_torsion_site_symmetry_3
_geom_torsion_site_symmetry_4
_geom_torsion_publ_flag
Cu1 O1 Cl2 O3 162.75(15) . . . . ?
Cu1 O1 Cl2 O4 42.04(18) . . . . ?
Cu1 O1 Cl2 O2 -76.07(19) . . . . ?
C1 N1 N2 C3 -0.1(2) . . . . ?
Cu1 N1 N2 C3 178.60(14) . . . . ?
C1 N1 N2 C4 -179.51(19) . . . . ?
Cu1 N1 N2 C4 -0.8(2) . . . . ?
C1 C2 C3 N2 -0.7(3) . . . . ?
Cl1 C2 C3 N2 176.69(17) . . . . ?
N1 N2 C3 C2 0.5(2) . . . . ?
C4 N2 C3 C2 179.8(2) . . . . ?
Cu1 N3 C4 N2 4.8(3) . . . . ?
Cu1 N3 C4 C5 -173.69(19) . . . . ?
C3 N2 C4 N3 178.1(2) . . . . ?
N1 N2 C4 N3 -2.6(3) . . . . ?
C3 N2 C4 C5 -3.2(4) . . . . ?
N1 N2 C4 C5 176.12(19) . . . . ?
N2 N1 C1 C2 -0.4(2) . . . . ?
Cu1 N1 C1 C2 -178.36(19) . . . . ?
C3 C2 C1 N1 0.7(3) . . . . ?
Cl1 C2 C1 N1 -176.73(17) . . . . ?
